data_7203990
loop_
_publ_author_name
'Wang, Xiqu'
'Liu, Lumei'
'Jacobson, Allan J.'

_publ_section_title
;
 Hydrothermal synthesis and structures of Ba3(NbO)2(PO4)4 and
 Co3(NbO)2(PO4)4(H2O)10
;
_journal_issue 12
_journal_name_full 'Journal of Materials Chemistry'
_journal_page_first 2774
_journal_paper_doi 10.1039/b003845h
_journal_volume 10
_journal_year 2000
_chemical_formula_sum 'Co3 F0.3 H19.7 Nb2 O27.7 P4'
_chemical_formula_weight 955.3
_chemical_name_systematic
; 
 ? 
;
_space_group_IT_number 14
_symmetry_space_group_name_Hall '-P 2yn'
_symmetry_space_group_name_H-M 'P 1 21/n 1'
_atom_sites_solution_hydrogens geom
_atom_sites_solution_primary direct
_atom_sites_solution_secondary difmap
_audit_creation_method SHELXL
_cell_angle_alpha 90.00
_cell_angle_beta 90.1710(10)
_cell_angle_gamma 90.00
_cell_formula_units_Z 2
_cell_length_a 5.1259(3)
_cell_length_b 11.1573(8)
_cell_length_c 19.1666(13)
_cell_measurement_temperature 293(2)
_cell_volume 1096.16(13)
_computing_structure_refinement 'SHELXL-93 (Sheldrick, 1993)'
_computing_structure_solution 'SHELXS-86 (Sheldrick, 1990)'
_diffrn_ambient_temperature 293(2)
_diffrn_measurement_device 'Siemens SMART/CCD'
_diffrn_measurement_method 'narrow frame'
_diffrn_radiation_monochromator graphite
_diffrn_radiation_source 'fine-focus sealed tube'
_diffrn_radiation_type MoK\a
_diffrn_radiation_wavelength 0.71073
_diffrn_reflns_av_R_equivalents 0.0779
_diffrn_reflns_av_sigmaI/netI 0.0935
_diffrn_reflns_limit_h_max 3
_diffrn_reflns_limit_h_min -6
_diffrn_reflns_limit_k_max 14
_diffrn_reflns_limit_k_min -12
_diffrn_reflns_limit_l_max 24
_diffrn_reflns_limit_l_min -24
_diffrn_reflns_number 6866
_diffrn_reflns_theta_max 28.57
_diffrn_reflns_theta_min 1.06
_exptl_absorpt_coefficient_mu 3.660
_exptl_absorpt_correction_type SADABS
_exptl_crystal_colour 'pale pink'
_exptl_crystal_density_diffrn 2.894
_exptl_crystal_description needle
_exptl_crystal_F_000 934
_exptl_crystal_size_max 0.45
_exptl_crystal_size_mid 0.06
_exptl_crystal_size_min 0.06
_refine_diff_density_max 1.517
_refine_diff_density_min -1.804
_refine_diff_density_rms 0.259
_refine_ls_extinction_coef 0.0014(6)
_refine_ls_extinction_expression Fc^*^=kFc[1+0.001xFc^2^\l^3^/sin(2\q)]^-1/4^
_refine_ls_extinction_method SHELXL
_refine_ls_goodness_of_fit_all 0.975
_refine_ls_goodness_of_fit_obs 1.032
_refine_ls_hydrogen_treatment ignored
_refine_ls_matrix_type full
_refine_ls_number_parameters 171
_refine_ls_number_reflns 2480
_refine_ls_number_restraints 0
_refine_ls_restrained_S_all 0.975
_refine_ls_restrained_S_obs 1.032
_refine_ls_R_factor_all 0.0687
_refine_ls_R_factor_obs 0.0488
_refine_ls_shift/esd_max 0.000
_refine_ls_shift/esd_mean 0.000
_refine_ls_structure_factor_coef Fsqd
_refine_ls_weighting_details 'w=1/[\s^2^(Fo^2^)+(0.0578P)^2^+0.0000P] where P=(Fo^2^+2Fc^2^)/3'
_refine_ls_weighting_scheme calc
_refine_ls_wR_factor_all 0.1174
_refine_ls_wR_factor_obs 0.1096
_reflns_number_observed 1959
_reflns_number_total 2480
_reflns_observed_criterion >2sigma(I)
_cod_data_source_file b003845h.txt
_cod_data_source_block compound2
_cod_depositor_comments
;
The following automatic conversions were performed:

'_refine_ls_weighting_scheme' value 'calc
w=1/[\s^2^(Fo^2^)+(0.0578P)^2^+0.0000P] where P=(Fo^2^+2Fc^2^)/3' was
changed to 'calc'. New tag '_refine_ls_weighting_details' was
created. The value of the new tag was set to
'w=1/[\s^2^(Fo^2^)+(0.0578P)^2^+0.0000P] where P=(Fo^2^+2Fc^2^)/3'.

Automatic conversion script
Id: cif_fix_values 3143 2015-03-26 13:38:13Z robertas 
;
_cod_original_sg_symbol_H-M P2(1)/n
_cod_original_formula_sum 'H19.7 Co3 F0.3 Nb2 O27.7 P4'
_cod_database_code 7203990

loop_
_symmetry_equiv_pos_as_xyz
'x, y, z'
'-x+1/2, y+1/2, -z+1/2'
'-x, -y, -z'
'x-1/2, -y-1/2, z-1/2'

loop_
_atom_site_aniso_label
_atom_site_aniso_U_11
_atom_site_aniso_U_22
_atom_site_aniso_U_33
_atom_site_aniso_U_23
_atom_site_aniso_U_13
_atom_site_aniso_U_12
Nb 0.0050(3) 0.0098(3) 0.0203(3) 0.0001(3) 0.0013(5) 0.0002(4)
P1 0.0070(9) 0.0130(10) 0.0187(9) 0.0019(8) 0.0024(12) 0.0029(11)
P2 0.0057(10) 0.0111(9) 0.0183(9) 0.0004(8) 0.0002(11) -0.0003(11)
Co1 0.0087(8) 0.0116(8) 0.0262(8) -0.0026(7) 0.0030(8) -0.0016(7)
Co2 0.0119(6) 0.0207(7) 0.0256(6) 0.0042(5) 0.0038(6) 0.0014(6)
O1 0.011(4) 0.016(3) 0.029(3) -0.004(2) 0.004(3) -0.002(2)
O2 0.012(4) 0.030(4) 0.025(3) 0.009(3) -0.002(3) 0.008(3)
O3 0.014(4) 0.008(3) 0.032(3) -0.007(3) -0.008(3) 0.000(2)
O4 0.008(3) 0.029(4) 0.023(3) -0.009(3) 0.006(3) 0.002(3)
O5 0.014(3) 0.017(3) 0.032(3) -0.002(3) 0.003(3) 0.003(3)
O6 0.006(3) 0.017(3) 0.026(3) 0.004(3) 0.001(3) -0.002(3)
O7 0.009(3) 0.013(3) 0.021(3) -0.001(3) 0.004(3) -0.001(3)
O8 0.006(3) 0.021(3) 0.029(3) -0.002(3) -0.001(3) 0.000(3)
O9 0.017(3) 0.031(4) 0.025(3) 0.009(3) 0.009(4) 0.006(4)
O10W 0.012(4) 0.027(4) 0.037(4) 0.001(3) -0.001(3) 0.003(3)
O11W 0.029(4) 0.019(3) 0.038(3) 0.001(3) 0.007(4) 0.000(4)
O12W 0.021(4) 0.042(5) 0.031(3) -0.004(3) 0.001(3) 0.003(4)
O13W 0.033(5) 0.024(4) 0.044(4) 0.009(3) 0.002(4) 0.006(4)
O14W 0.035(5) 0.022(4) 0.028(3) 0.007(3) 0.001(3) 0.007(3)

loop_
_atom_site_label
_atom_site_type_symbol
_atom_site_fract_x
_atom_site_fract_y
_atom_site_fract_z
_atom_site_U_iso_or_equiv
_atom_site_thermal_displace_type
_atom_site_occupancy
_atom_site_calc_flag
_atom_site_refinement_flags
_atom_site_disorder_group
Nb Nb 0.2546(2) 0.29890(6) 0.02881(4) 0.0117(2) Uani 1 d . .
P1 P -0.2432(5) 0.1823(2) 0.11985(10) 0.0129(4) Uani 1 d . .
P2 P -0.7338(5) 0.0997(2) 0.42660(10) 0.0117(4) Uani 1 d . .
Co1 Co 0.0000 0.0000 0.0000 0.0155(4) Uani 1 d S .
Co2 Co -0.4787(3) 0.15629(11) 0.27728(6) 0.0194(3) Uani 1 d . .
O1 O 0.1989(12) 0.1605(5) -0.0115(3) 0.0184(14) Uani 1 d . .
O2 O -0.2139(14) 0.1616(6) 0.1979(3) 0.0226(14) Uani 1 d . .
O3 O -0.8059(12) -0.0306(5) 0.4158(3) 0.0178(15) Uani 1 d . .
O4 O -0.9320(12) 0.1615(6) 0.4751(3) 0.0198(14) Uani 1 d . .
O5 O -0.2219(14) 0.0685(5) 0.0775(3) 0.0209(14) Uani 1 d . .
O6 O -0.5130(13) 0.2422(5) 0.1066(3) 0.0162(13) Uani 1 d . .
O7 O -0.0349(13) 0.2765(5) 0.0974(3) 0.0146(14) Uani 1 d . .
O8 O -0.4638(12) 0.1091(5) 0.4628(3) 0.0187(13) Uani 1 d . .
O9 O -0.7328(15) 0.1681(5) 0.3583(3) 0.0243(14) Uani 1 d . .
O10W O 0.2920(13) -0.0548(6) 0.0768(3) 0.025(2) Uani 1 d . .
O11W O -0.7492(18) 0.0457(5) 0.2210(3) 0.0289(14) Uani 1 d . .
O12W O -0.2154(16) 0.2738(7) 0.3316(3) 0.031(2) Uani 1 d . .
O13W O -0.2806(17) -0.0024(6) 0.3184(4) 0.034(2) Uani 1 d . .
O14W O -0.7072(17) 0.3042(6) 0.2344(3) 0.028(2) Uani 1 d . .

loop_
_atom_type_symbol
_atom_type_description
_atom_type_scat_dispersion_real
_atom_type_scat_dispersion_imag
_atom_type_scat_source
O O 0.0106 0.0060 'International Tables Vol C Tables 4.2.6.8 and 6.1.1.4'
P P 0.1023 0.0942 'International Tables Vol C Tables 4.2.6.8 and 6.1.1.4'
Co Co 0.3494 0.9721 'International Tables Vol C Tables 4.2.6.8 and 6.1.1.4'
Nb Nb -2.0727 0.6215 'International Tables Vol C Tables 4.2.6.8 and 6.1.1.4'
F F 0.0171 0.0103 'International Tables Vol C Tables 4.2.6.8 and 6.1.1.4'
H H 0.0000 0.0000 'International Tables Vol C Tables 4.2.6.8 and 6.1.1.4'

loop_
_geom_angle_atom_site_label_1
_geom_angle_atom_site_label_2
_geom_angle_atom_site_label_3
_geom_angle
_geom_angle_site_symmetry_1
_geom_angle_site_symmetry_3
_geom_angle_publ_flag
O1 Nb O4 95.7(3) . 4_765 ?
O1 Nb O8 94.9(3) . 4_665 ?
O4 Nb O8 90.6(3) 4_765 4_665 ?
O1 Nb O7 93.4(3) . . ?
O4 Nb O7 169.5(3) 4_765 . ?
O8 Nb O7 93.8(3) 4_665 . ?
O1 Nb O6 98.3(3) . 1_655 ?
O4 Nb O6 88.6(3) 4_765 1_655 ?
O8 Nb O6 166.8(2) 4_665 1_655 ?
O7 Nb O6 84.9(3) . 1_655 ?
O1 Nb O3 176.4(3) . 2_455 ?
O4 Nb O3 87.8(3) 4_765 2_455 ?
O8 Nb O3 85.8(2) 4_665 2_455 ?
O7 Nb O3 83.0(2) . 2_455 ?
O6 Nb O3 81.0(2) 1_655 2_455 ?
O1 Nb O5 52.1(2) . . ?
O4 Nb O5 147.0(2) 4_765 . ?
O8 Nb O5 98.7(2) 4_665 . ?
O7 Nb O5 41.4(2) . . ?
O6 Nb O5 89.1(2) 1_655 . ?
O3 Nb O5 124.3(2) 2_455 . ?
O1 Nb O4 80.1(2) . 4_665 ?
O4 Nb O4 127.5(3) 4_765 4_665 ?
O8 Nb O4 38.8(2) 4_665 4_665 ?
O7 Nb O4 59.3(2) . 4_665 ?
O6 Nb O4 143.9(2) 1_655 4_665 ?
O3 Nb O4 98.3(2) 2_455 4_665 ?
O5 Nb O4 61.29(14) . 4_665 ?
O1 Nb O8 139.9(2) . 2_455 ?
O4 Nb O8 98.1(2) 4_765 2_455 ?
O8 Nb O8 47.7(3) 4_665 2_455 ?
O7 Nb O8 78.0(2) . 2_455 ?
O6 Nb O8 119.4(2) 1_655 2_455 ?
O3 Nb O8 39.7(2) 2_455 2_455 ?
O5 Nb O8 111.63(14) . 2_455 ?
O4 Nb O8 61.67(14) 4_665 2_455 ?
O1 Nb O5 68.2(2) . 1_655 ?
O4 Nb O5 72.8(2) 4_765 1_655 ?
O8 Nb O5 154.2(2) 4_665 1_655 ?
O7 Nb O5 106.1(2) . 1_655 ?
O6 Nb O5 36.3(2) 1_655 1_655 ?
O3 Nb O5 112.4(2) 2_455 1_655 ?
O5 Nb O5 86.24(12) . 1_655 ?
O4 Nb O5 144.62(14) 4_665 1_655 ?
O8 Nb O5 151.92(13) 2_455 1_655 ?
O1 Nb O12W 52.5(2) . 4_665 ?
O4 Nb O12W 60.0(2) 4_765 4_665 ?
O8 Nb O12W 60.5(2) 4_665 4_665 ?
O7 Nb O12W 130.4(2) . 4_665 ?
O6 Nb O12W 129.4(2) 1_655 4_665 ?
O3 Nb O12W 130.5(2) 2_455 4_665 ?
O5 Nb O12W 97.47(14) . 4_665 ?
O4 Nb O12W 78.07(15) 4_665 4_665 ?
O8 Nb O12W 104.53(15) 2_455 4_665 ?
O5 Nb O12W 93.87(15) 1_655 4_665 ?
O1 Nb O7 104.2(2) . 1_655 ?
O4 Nb O7 54.7(2) 4_765 1_655 ?
O8 Nb O7 141.4(2) 4_665 1_655 ?
O7 Nb O7 117.8(2) . 1_655 ?
O6 Nb O7 34.2(2) 1_655 1_655 ?
O3 Nb O7 77.3(2) 2_455 1_655 ?
O5 Nb O7 119.61(13) . 1_655 ?
O4 Nb O7 175.23(13) 4_665 1_655 ?
O8 Nb O7 114.56(13) 2_455 1_655 ?
O5 Nb O7 38.48(13) 1_655 1_655 ?
O12W Nb O7 106.14(15) 4_665 1_655 ?
O5 P1 O2 113.2(4) . . ?
O5 P1 O6 109.8(4) . . ?
O2 P1 O6 108.1(4) . . ?
O5 P1 O7 111.6(4) . . ?
O2 P1 O7 107.9(4) . . ?
O6 P1 O7 105.9(4) . . ?
O5 P1 O1 59.5(3) . . ?
O2 P1 O1 130.8(3) . . ?
O6 P1 O1 120.3(3) . . ?
O7 P1 O1 52.1(2) . . ?
O5 P1 O4 90.8(3) . 4_665 ?
O2 P1 O4 154.7(3) . 4_665 ?
O6 P1 O4 53.1(2) . 4_665 ?
O7 P1 O4 68.0(3) . 4_665 ?
O1 P1 O4 67.85(14) . 4_665 ?
O5 P1 O14W 135.3(3) . . ?
O2 P1 O14W 60.6(3) . . ?
O6 P1 O14W 48.2(3) . . ?
O7 P1 O14W 112.1(3) . . ?
O1 P1 O14W 160.6(2) . . ?
O4 P1 O14W 96.9(2) 4_665 . ?
O5 P1 O11W 83.1(3) . 1_655 ?
O2 P1 O11W 47.6(3) . 1_655 ?
O6 P1 O11W 155.6(3) . 1_655 ?
O7 P1 O11W 87.2(3) . 1_655 ?
O1 P1 O11W 84.1(2) . 1_655 ?
O4 P1 O11W 150.2(2) 4_665 1_655 ?
O14W P1 O11W 108.0(2) . 1_655 ?
O5 P1 O11W 89.3(3) . . ?
O2 P1 O11W 58.2(3) . . ?
O6 P1 O11W 68.0(3) . . ?
O7 P1 O11W 158.9(3) . . ?
O1 P1 O11W 148.8(2) . . ?
O4 P1 O11W 116.9(2) 4_665 . ?
O14W P1 O11W 48.3(2) . . ?
O11W P1 O11W 92.22(15) 1_655 . ?
O5 P1 O10W 47.0(3) . 1_455 ?
O2 P1 O10W 100.1(3) . 1_455 ?
O6 P1 O10W 72.3(3) . 1_455 ?
O7 P1 O10W 150.8(3) . 1_455 ?
O1 P1 O10W 102.53(14) . 1_455 ?
O4 P1 O10W 90.2(2) 4_665 1_455 ?
O14W P1 O10W 88.8(2) . 1_455 ?
O11W P1 O10W 106.1(2) 1_655 1_455 ?
O11W P1 O10W 48.81(15) . 1_455 ?
O5 P1 O13W 164.7(3) . 2_455 ?
O2 P1 O13W 80.0(3) . 2_455 ?
O6 P1 O13W 70.9(3) . 2_455 ?
O7 P1 O13W 55.0(3) . 2_455 ?
O1 P1 O13W 106.4(2) . 2_455 ?
O4 P1 O13W 77.5(2) 4_665 2_455 ?
O14W P1 O13W 57.1(2) . 2_455 ?
O11W P1 O13W 102.2(2) 1_655 2_455 ?
O11W P1 O13W 104.7(2) . 2_455 ?
O10W P1 O13W 141.2(2) 1_455 2_455 ?
O5 P1 O14W 124.2(3) . 1_655 ?
O2 P1 O14W 53.9(3) . 1_655 ?
O6 P1 O14W 125.9(3) . 1_655 ?
O7 P1 O14W 54.4(3) . 1_655 ?
O1 P1 O14W 88.3(2) . 1_655 ?
O4 P1 O14W 119.6(2) 4_665 1_655 ?
O14W P1 O14W 89.4(2) . 1_655 ?
O11W P1 O14W 46.75(15) 1_655 1_655 ?
O11W P1 O14W 111.5(2) . 1_655 ?
O10W P1 O14W 150.16(15) 1_455 1_655 ?
O13W P1 O14W 56.6(2) 2_455 1_655 ?
O3 P2 O9 111.5(4) . . ?
O3 P2 O4 110.5(4) . . ?
O9 P2 O4 107.4(4) . . ?
O3 P2 O8 110.1(3) . . ?
O9 P2 O8 110.3(4) . . ?
O4 P2 O8 106.8(4) . . ?
O3 P2 O8 59.0(3) . 3_456 ?
O9 P2 O8 155.1(3) . 3_456 ?
O4 P2 O8 97.5(3) . 3_456 ?
O8 P2 O8 59.3(3) . 3_456 ?
O3 P2 O13W 75.9(3) . . ?
O9 P2 O13W 68.2(3) . . ?
O4 P2 O13W 173.5(3) . . ?
O8 P2 O13W 71.2(3) . . ?
O8 P2 O13W 86.9(2) 3_456 . ?
O3 P2 O12W 106.3(3) . 1_455 ?
O9 P2 O12W 45.6(3) . 1_455 ?
O4 P2 O12W 67.3(3) . 1_455 ?
O8 P2 O12W 142.6(3) . 1_455 ?
O8 P2 O12W 154.9(2) 3_456 1_455 ?
O13W P2 O12W 110.3(2) . 1_455 ?
O3 P2 O13W 55.8(3) . 1_455 ?
O9 P2 O13W 70.9(3) . 1_455 ?
O4 P2 O13W 88.6(3) . 1_455 ?
O8 P2 O13W 162.8(3) . 1_455 ?
O8 P2 O13W 112.1(2) 3_456 1_455 ?
O13W P2 O13W 94.3(2) . 1_455 ?
O12W P2 O13W 50.5(2) 1_455 1_455 ?
O3 P2 O1 153.0(3) . 4_566 ?
O9 P2 O1 84.8(3) . 4_566 ?
O4 P2 O1 83.0(3) . 4_566 ?
O8 P2 O1 42.9(3) . 4_566 ?
O8 P2 O1 97.04(15) 3_456 4_566 ?
O13W P2 O1 91.7(2) . 4_566 ?
O12W P2 O1 100.5(2) 1_455 4_566 ?
O13W P2 O1 150.52(15) 1_455 4_566 ?
O3 P2 O7 123.1(3) . 4_566 ?
O9 P2 O7 125.2(3) . 4_566 ?
O4 P2 O7 58.6(3) . 4_566 ?
O8 P2 O7 48.3(2) . 4_566 ?
O8 P2 O7 67.17(14) 3_456 4_566 ?
O13W P2 O7 119.4(2) . 4_566 ?
O12W P2 O7 115.5(2) 1_455 4_566 ?
O13W P2 O7 145.8(2) 1_455 4_566 ?
O1 P2 O7 43.61(14) 4_566 4_566 ?
O3 P2 O12W 127.0(3) . . ?
O9 P2 O12W 47.0(3) . . ?
O4 P2 O12W 121.9(3) . . ?
O8 P2 O12W 63.3(3) . . ?
O8 P2 O12W 117.3(2) 3_456 . ?
O13W P2 O12W 51.6(2) . . ?
O12W P2 O12W 87.8(2) 1_455 . ?
O13W P2 O12W 115.2(2) 1_455 . ?
O1 P2 O12W 49.75(14) 4_566 . ?
O7 P2 O12W 92.4(2) 4_566 . ?
O3 P2 O8 79.1(3) . 1_455 ?
O9 P2 O8 98.6(3) . 1_455 ?
O4 P2 O8 39.5(3) . 1_455 ?
O8 P2 O8 142.5(3) . 1_455 ?
O8 P2 O8 101.63(14) 3_456 1_455 ?
O13W P2 O8 144.4(2) . 1_455 ?
O12W P2 O8 53.8(2) 1_455 1_455 ?
O13W P2 O8 50.3(2) 1_455 1_455 ?
O1 P2 O8 120.94(14) 4_566 1_455 ?
O7 P2 O8 95.56(14) 4_566 1_455 ?
O12W P2 O8 140.3(2) . 1_455 ?
O5 Co1 O5 180.0 . 3 ?
O5 Co1 O1 91.7(2) . . ?
O5 Co1 O1 88.3(2) 3 . ?
O5 Co1 O1 88.3(2) . 3 ?
O5 Co1 O1 91.7(2) 3 3 ?
O1 Co1 O1 180.0 . 3 ?
O5 Co1 O10W 89.8(2) . . ?
O5 Co1 O10W 90.2(2) 3 . ?
O1 Co1 O10W 88.7(2) . . ?
O1 Co1 O10W 91.3(2) 3 . ?
O5 Co1 O10W 90.2(2) . 3 ?
O5 Co1 O10W 89.8(2) 3 3 ?
O1 Co1 O10W 91.3(2) . 3 ?
O1 Co1 O10W 88.7(2) 3 3 ?
O10W Co1 O10W 180.0 . 3 ?
O5 Co1 O7 43.0(2) . . ?
O5 Co1 O7 137.0(2) 3 . ?
O1 Co1 O7 48.8(2) . . ?
O1 Co1 O7 131.2(2) 3 . ?
O10W Co1 O7 85.7(2) . . ?
O10W Co1 O7 94.3(2) 3 . ?
O5 Co1 O7 137.0(2) . 3 ?
O5 Co1 O7 43.0(2) 3 3 ?
O1 Co1 O7 131.2(2) . 3 ?
O1 Co1 O7 48.8(2) 3 3 ?
O10W Co1 O7 94.3(2) . 3 ?
O10W Co1 O7 85.7(2) 3 3 ?
O7 Co1 O7 180.0 . 3 ?
O5 Co1 O10W 137.0(2) . 3_655 ?
O5 Co1 O10W 43.0(2) 3 3_655 ?
O1 Co1 O10W 51.5(2) . 3_655 ?
O1 Co1 O10W 128.5(2) 3 3_655 ?
O10W Co1 O10W 70.6(2) . 3_655 ?
O10W Co1 O10W 109.4(2) 3 3_655 ?
O7 Co1 O10W 96.14(14) . 3_655 ?
O7 Co1 O10W 83.86(14) 3 3_655 ?
O5 Co1 O10W 43.0(2) . 1_455 ?
O5 Co1 O10W 137.0(2) 3 1_455 ?
O1 Co1 O10W 128.5(2) . 1_455 ?
O1 Co1 O10W 51.5(2) 3 1_455 ?
O10W Co1 O10W 109.4(2) . 1_455 ?
O10W Co1 O10W 70.6(2) 3 1_455 ?
O7 Co1 O10W 83.86(14) . 1_455 ?
O7 Co1 O10W 96.14(14) 3 1_455 ?
O10W Co1 O10W 180.0 3_655 1_455 ?
O5 Co1 O6 74.6(2) . 1_655 ?
O5 Co1 O6 105.4(2) 3 1_655 ?
O1 Co1 O6 37.3(2) . 1_655 ?
O1 Co1 O6 142.7(2) 3 1_655 ?
O10W Co1 O6 56.5(2) . 1_655 ?
O10W Co1 O6 123.5(2) 3 1_655 ?
O7 Co1 O6 39.63(14) . 1_655 ?
O7 Co1 O6 140.37(14) 3 1_655 ?
O10W Co1 O6 62.54(13) 3_655 1_655 ?
O10W Co1 O6 117.46(13) 1_455 1_655 ?
O5 Co1 O6 105.4(2) . 3_455 ?
O5 Co1 O6 74.6(2) 3 3_455 ?
O1 Co1 O6 142.7(2) . 3_455 ?
O1 Co1 O6 37.3(2) 3 3_455 ?
O10W Co1 O6 123.5(2) . 3_455 ?
O10W Co1 O6 56.5(2) 3 3_455 ?
O7 Co1 O6 140.37(14) . 3_455 ?
O7 Co1 O6 39.63(14) 3 3_455 ?
O10W Co1 O6 117.46(13) 3_655 3_455 ?
O10W Co1 O6 62.54(13) 1_455 3_455 ?
O6 Co1 O6 180.0 1_655 3_455 ?
O9 Co2 O2 174.4(3) . . ?
O9 Co2 O11W 90.4(3) . . ?
O2 Co2 O11W 94.1(3) . . ?
O9 Co2 O12W 89.6(3) . . ?
O2 Co2 O12W 85.7(3) . . ?
O11W Co2 O12W 177.5(3) . . ?
O9 Co2 O14W 83.9(3) . . ?
O2 Co2 O14W 93.1(3) . . ?
O11W Co2 O14W 84.3(3) . . ?
O12W Co2 O14W 93.2(3) . . ?
O9 Co2 O13W 94.3(3) . . ?
O2 Co2 O13W 89.0(3) . . ?
O11W Co2 O13W 90.8(3) . . ?
O12W Co2 O13W 91.7(3) . . ?
O14W Co2 O13W 174.7(3) . . ?
O9 Co2 O6 133.0(2) . . ?
O2 Co2 O6 46.4(2) . . ?
O11W Co2 O6 69.4(2) . . ?
O12W Co2 O6 108.9(2) . . ?
O14W Co2 O6 53.2(2) . . ?
O13W Co2 O6 126.5(2) . . ?
O9 Co2 O8 42.8(2) . . ?
O2 Co2 O8 136.8(2) . . ?
O11W Co2 O8 115.2(2) . . ?
O12W Co2 O8 66.4(2) . . ?
O14W Co2 O8 119.5(2) . . ?
O13W Co2 O8 61.1(2) . . ?
O6 Co2 O8 171.91(15) . . ?
O9 Co2 O3 38.0(2) . . ?
O2 Co2 O3 146.9(2) . . ?
O11W Co2 O3 75.4(2) . . ?
O12W Co2 O3 106.1(2) . . ?
O14W Co2 O3 116.3(2) . . ?
O13W Co2 O3 60.4(2) . . ?
O6 Co2 O3 143.89(15) . . ?
O8 Co2 O3 39.77(13) . . ?
O9 Co2 O2 71.9(2) . 1_455 ?
O2 Co2 O2 109.8(2) . 1_455 ?
O11W Co2 O2 38.9(2) . 1_455 ?
O12W Co2 O2 138.9(2) . 1_455 ?
O14W Co2 O2 49.6(2) . 1_455 ?
O13W Co2 O2 125.2(2) . 1_455 ?
O6 Co2 O2 65.89(14) . 1_455 ?
O8 Co2 O2 112.95(14) . 1_455 ?
O3 Co2 O2 81.82(13) . 1_455 ?
O9 Co2 O11W 144.1(2) . 1_655 ?
O2 Co2 O11W 37.0(2) . 1_655 ?
O11W Co2 O11W 106.5(2) . 1_655 ?
O12W Co2 O11W 74.8(2) . 1_655 ?
O14W Co2 O11W 128.3(2) . 1_655 ?
O13W Co2 O11W 55.0(2) . 1_655 ?
O6 Co2 O11W 82.89(15) . 1_655 ?
O8 Co2 O11W 101.55(14) . 1_655 ?
O3 Co2 O11W 115.35(13) . 1_655 ?
O2 Co2 O11W 138.98(13) 1_455 1_655 ?
O9 Co2 O9 107.8(2) . 1_655 ?
O2 Co2 O9 70.3(2) . 1_655 ?
O11W Co2 O9 143.6(2) . 1_655 ?
O12W Co2 O9 38.5(2) . 1_655 ?
O14W Co2 O9 127.8(2) . 1_655 ?
O13W Co2 O9 57.4(2) . 1_655 ?
O6 Co2 O9 113.40(15) . 1_655 ?
O8 Co2 O9 67.37(13) . 1_655 ?
O3 Co2 O9 99.56(12) . 1_655 ?
O2 Co2 O9 177.33(13) 1_455 1_655 ?
O11W Co2 O9 42.37(13) 1_655 1_655 ?
Nb O1 Co1 142.7(3) . . ?
Nb O1 O7 46.9(2) . . ?
Co1 O1 O7 96.4(2) . . ?
Nb O1 O8 45.8(2) . 4_665 ?
Co1 O1 O8 132.7(3) . 4_665 ?
O7 O1 O8 63.9(2) . 4_665 ?
Nb O1 O4 45.1(2) . 4_765 ?
Co1 O1 O4 166.1(3) . 4_765 ?
O7 O1 O4 91.9(3) . 4_765 ?
O8 O1 O4 61.1(2) 4_665 4_765 ?
Nb O1 O6 44.2(2) . 1_655 ?
Co1 O1 O6 116.5(3) . 1_655 ?
O7 O1 O6 58.0(2) . 1_655 ?
O8 O1 O6 90.0(2) 4_665 1_655 ?
O4 O1 O6 59.3(2) 4_765 1_655 ?
Nb O1 O5 168.2(4) . 3 ?
Co1 O1 O5 45.1(2) . 3 ?
O7 O1 O5 141.3(3) . 3 ?
O8 O1 O5 140.5(3) 4_665 3 ?
O4 O1 O5 125.1(3) 4_765 3 ?
O6 O1 O5 128.1(3) 1_655 3 ?
Nb O1 O5 99.9(3) . . ?
Co1 O1 O5 43.5(2) . . ?
O7 O1 O5 53.0(2) . . ?
O8 O1 O5 102.0(2) 4_665 . ?
O4 O1 O5 144.2(3) 4_765 . ?
O6 O1 O5 91.7(2) 1_655 . ?
O5 O1 O5 88.6(2) 3 . ?
Nb O1 O10W 115.8(3) . . ?
Co1 O1 O10W 47.2(2) . . ?
O7 O1 O10W 91.0(2) . . ?
O8 O1 O10W 154.9(3) 4_665 . ?
O4 O1 O10W 121.7(3) 4_765 . ?
O6 O1 O10W 74.0(2) 1_655 . ?
O5 O1 O10W 61.5(2) 3 . ?
O5 O1 O10W 60.3(2) . . ?
Nb O1 O10W 131.1(3) . 3 ?
Co1 O1 O10W 45.8(2) . 3 ?
O7 O1 O10W 97.7(3) . 3 ?
O8 O1 O10W 92.2(2) 4_665 3 ?
O4 O1 O10W 143.9(3) 4_765 3 ?
O6 O1 O10W 151.2(3) 1_655 3 ?
O5 O1 O10W 60.4(2) 3 3 ?
O5 O1 O10W 59.8(2) . 3 ?
O10W O1 O10W 93.0(2) . 3 ?
Nb O1 O10W 112.0(3) . 3_655 ?
Co1 O1 O10W 97.3(2) . 3_655 ?
O7 O1 O10W 148.4(3) . 3_655 ?
O8 O1 O10W 122.3(3) 4_665 3_655 ?
O4 O1 O10W 70.2(2) 4_765 3_655 ?
O6 O1 O10W 90.4(2) 1_655 3_655 ?
O5 O1 O10W 56.6(2) 3 3_655 ?
O5 O1 O10W 135.6(3) . 3_655 ?
O10W O1 O10W 77.9(2) . 3_655 ?
O10W O1 O10W 112.2(3) 3 3_655 ?
Nb O1 O12W 101.2(3) . 4_665 ?
Co1 O1 O12W 112.0(3) . 4_665 ?
O7 O1 O12W 133.3(3) . 4_665 ?
O8 O1 O12W 69.6(2) 4_665 4_665 ?
O4 O1 O12W 69.1(2) 4_765 4_665 ?
O6 O1 O12W 128.0(3) 1_655 4_665 ?
O5 O1 O12W 77.1(2) 3 4_665 ?
O5 O1 O12W 138.2(3) . 4_665 ?
O10W O1 O12W 135.5(3) . 4_665 ?
O10W O1 O12W 79.2(2) 3 4_665 ?
O10W O1 O12W 65.4(2) 3_655 4_665 ?
P1 O2 Co2 132.3(4) . . ?
P1 O2 O6 36.4(2) . . ?
Co2 O2 O6 97.2(3) . . ?
P1 O2 O7 36.6(2) . . ?
Co2 O2 O7 146.9(4) . . ?
O6 O2 O7 59.9(3) . . ?
P1 O2 O5 33.3(2) . . ?
Co2 O2 O5 131.2(4) . . ?
O6 O2 O5 60.0(2) . . ?
O7 O2 O5 60.8(2) . . ?
P1 O2 O11W 108.3(4) . 1_655 ?
Co2 O2 O11W 116.4(3) . 1_655 ?
O6 O2 O11W 144.6(3) . 1_655 ?
O7 O2 O11W 92.6(3) . 1_655 ?
O5 O2 O11W 88.0(3) . 1_655 ?
P1 O2 O12W 144.8(4) . . ?
Co2 O2 O12W 48.7(2) . . ?
O6 O2 O12W 118.0(3) . . ?
O7 O2 O12W 118.1(3) . . ?
O5 O2 O12W 177.9(3) . . ?
O11W O2 O12W 93.8(3) 1_655 . ?
P1 O2 O13W 148.0(4) . . ?
Co2 O2 O13W 47.5(2) . . ?
O6 O2 O13W 134.2(4) . . ?
O7 O2 O13W 164.3(4) . . ?
O5 O2 O13W 117.1(3) . . ?
O11W O2 O13W 71.7(3) 1_655 . ?
O12W O2 O13W 64.6(2) . . ?
P1 O2 O11W 96.9(4) . . ?
Co2 O2 O11W 44.2(2) . . ?
O6 O2 O11W 72.8(3) . . ?
O7 O2 O11W 131.4(3) . . ?
O5 O2 O11W 86.9(3) . . ?
O11W O2 O11W 123.7(3) 1_655 . ?
O12W O2 O11W 92.9(3) . . ?
O13W O2 O11W 61.5(3) . . ?
P1 O2 O14W 93.8(3) . . ?
Co2 O2 O14W 45.2(2) . . ?
O6 O2 O14W 57.8(2) . . ?
O7 O2 O14W 102.4(3) . . ?
O5 O2 O14W 114.2(3) . . ?
O11W O2 O14W 157.2(3) 1_655 . ?
O12W O2 O14W 64.1(2) . . ?
O13W O2 O14W 92.6(3) . . ?
O11W O2 O14W 56.5(2) . . ?
P1 O2 O14W 102.9(4) . 1_655 ?
Co2 O2 O14W 113.7(3) . 1_655 ?
O6 O2 O14W 118.9(3) . 1_655 ?
O7 O2 O14W 66.6(2) . 1_655 ?
O5 O2 O14W 115.1(3) . 1_655 ?
O11W O2 O14W 58.9(2) 1_655 1_655 ?
O12W O2 O14W 65.1(2) . 1_655 ?
O13W O2 O14W 103.7(3) . 1_655 ?
O11W O2 O14W 157.8(3) . 1_655 ?
O14W O2 O14W 111.7(3) . 1_655 ?
P1 O2 O13W 76.5(3) . 2_455 ?
Co2 O2 O13W 94.9(2) . 2_455 ?
O6 O2 O13W 65.0(2) . 2_455 ?
O7 O2 O13W 54.9(2) . 2_455 ?
O5 O2 O13W 109.5(2) . 2_455 ?
O11W O2 O13W 119.3(3) 1_655 2_455 ?
O12W O2 O13W 68.7(2) . 2_455 ?
O13W O2 O13W 132.7(2) . 2_455 ?
O11W O2 O13W 115.2(3) . 2_455 ?
O14W O2 O13W 59.8(2) . 2_455 ?
O14W O2 O13W 61.1(2) 1_655 2_455 ?
P2 O3 Nb 137.5(4) . 2_445 ?
P2 O3 O9 34.2(2) . . ?
Nb O3 O9 164.3(3) 2_445 . ?
P2 O3 O8 35.4(2) . . ?
Nb O3 O8 106.4(3) 2_445 . ?
O9 O3 O8 60.2(3) . . ?
P2 O3 O4 35.1(2) . . ?
Nb O3 O4 123.5(3) 2_445 . ?
O9 O3 O4 58.8(2) . . ?
O8 O3 O4 59.2(2) . . ?
P2 O3 O6 174.1(4) . 2_345 ?
Nb O3 O6 46.5(2) 2_445 2_345 ?
O9 O3 O6 143.4(3) . 2_345 ?
O8 O3 O6 150.3(3) . 2_345 ?
O4 O3 O6 140.8(3) . 2_345 ?
P2 O3 O7 127.0(4) . 2_445 ?
Nb O3 O7 45.5(2) 2_445 2_445 ?
O9 O3 O7 123.3(3) . 2_445 ?
O8 O3 O7 94.3(3) . 2_445 ?
O4 O3 O7 149.7(3) . 2_445 ?
O6 O3 O7 58.8(2) 2_345 2_445 ?
P2 O3 O8 93.8(3) . 3_456 ?
Nb O3 O8 43.9(2) 2_445 3_456 ?
O9 O3 O8 124.0(3) . 3_456 ?
O8 O3 O8 63.9(3) . 3_456 ?
O4 O3 O8 91.0(3) . 3_456 ?
O6 O3 O8 90.4(3) 2_345 3_456 ?
O7 O3 O8 62.1(2) 2_445 3_456 ?
P2 O3 O4 120.1(3) . 3_356 ?
Nb O3 O4 42.8(2) 2_445 3_356 ?
O9 O3 O4 146.9(3) . 3_356 ?
O8 O3 O4 112.4(3) . 3_356 ?
O4 O3 O4 89.0(3) . 3_356 ?
O6 O3 O4 59.1(2) 2_345 3_356 ?
O7 O3 O4 88.2(2) 2_445 3_356 ?
O8 O3 O4 58.5(2) 3_456 3_356 ?
P2 O3 O13W 100.2(3) . 1_455 ?
Nb O3 O13W 118.4(3) 2_445 1_455 ?
O9 O3 O13W 76.2(3) . 1_455 ?
O8 O3 O13W 134.7(3) . 1_455 ?
O4 O3 O13W 89.0(3) . 1_455 ?
O6 O3 O13W 74.5(2) 2_345 1_455 ?
O7 O3 O13W 121.3(3) 2_445 1_455 ?
O8 O3 O13W 155.5(3) 3_456 1_455 ?
O4 O3 O13W 97.0(3) 3_356 1_455 ?
P2 O3 O13W 77.7(3) . . ?
Nb O3 O13W 105.1(2) 2_445 . ?
O9 O3 O13W 62.8(2) . . ?
O8 O3 O13W 64.7(2) . . ?
O4 O3 O13W 112.7(3) . . ?
O6 O3 O13W 106.1(3) 2_345 . ?
O7 O3 O13W 60.5(2) 2_445 . ?
O8 O3 O13W 95.6(3) 3_456 . ?
O4 O3 O13W 147.3(3) 3_356 . ?
O13W O3 O13W 107.0(3) 1_455 . ?
P2 O3 O14W 128.9(4) . 2_345 ?
Nb O3 O14W 86.4(2) 2_445 2_345 ?
O9 O3 O14W 95.9(3) . 2_345 ?
O8 O3 O14W 128.4(3) . 2_345 ?
O4 O3 O14W 147.9(3) . 2_345 ?
O6 O3 O14W 51.3(2) 2_345 2_345 ?
O7 O3 O14W 59.5(2) 2_445 2_345 ?
O8 O3 O14W 120.8(3) 3_456 2_345 ?
O4 O3 O14W 110.3(2) 3_356 2_345 ?
O13W O3 O14W 64.0(2) 1_455 2_345 ?
O13W O3 O14W 63.7(2) . 2_345 ?
P2 O4 Nb 163.6(4) . 4_466 ?
P2 O4 O9 35.9(2) . . ?
Nb O4 O9 144.3(4) 4_466 . ?
P2 O4 O8 36.7(2) . . ?
Nb O4 O8 153.7(4) 4_466 . ?
O9 O4 O8 61.1(3) . . ?
P2 O4 O3 34.4(2) . . ?
Nb O4 O3 129.9(3) 4_466 . ?
O9 O4 O3 60.4(2) . . ?
O8 O4 O3 60.4(2) . . ?
P2 O4 O1 146.4(4) . 4_466 ?
Nb O4 O1 39.2(2) 4_466 4_466 ?
O9 O4 O1 110.5(3) . 4_466 ?
O8 O4 O1 147.5(3) . 4_466 ?
O3 O4 O1 146.6(3) . 4_466 ?
P2 O4 O6 145.3(4) . 4_566 ?
Nb O4 O6 46.4(2) 4_466 4_566 ?
O9 O4 O6 151.4(3) . 4_566 ?
O8 O4 O6 109.0(3) . 4_566 ?
O3 O4 O6 141.4(3) . 4_566 ?
O1 O4 O6 62.0(2) 4_466 4_566 ?
P2 O4 O8 120.0(3) . 1_455 ?
Nb O4 O8 44.9(2) 4_466 1_455 ?
O9 O4 O8 109.6(3) . 1_455 ?
O8 O4 O8 152.2(4) . 1_455 ?
O3 O4 O8 92.0(3) . 1_455 ?
O1 O4 O8 59.3(2) 4_466 1_455 ?
O6 O4 O8 90.5(3) 4_566 1_455 ?
P2 O4 O3 121.3(4) . 3_356 ?
Nb O4 O3 49.4(2) 4_466 3_356 ?
O9 O4 O3 150.3(3) . 3_356 ?
O8 O4 O3 113.7(3) . 3_356 ?
O3 O4 O3 91.0(3) . 3_356 ?
O1 O4 O3 88.6(2) 4_466 3_356 ?
O6 O4 O3 57.7(2) 4_566 3_356 ?
O8 O4 O3 60.0(2) 1_455 3_356 ?
P2 O4 O7 96.9(3) . 4_566 ?
Nb O4 O7 95.0(2) 4_466 4_566 ?
O9 O4 O7 113.4(3) . 4_566 ?
O8 O4 O7 60.2(2) . 4_566 ?
O3 O4 O7 110.8(3) . 4_566 ?
O1 O4 O7 102.3(2) 4_466 4_566 ?
O6 O4 O7 48.8(2) 4_566 4_566 ?
O8 O4 O7 136.9(3) 1_455 4_566 ?
O3 O4 O7 82.8(2) 3_356 4_566 ?
P2 O4 O12W 87.5(3) . 1_455 ?
Nb O4 O12W 89.6(3) 4_466 1_455 ?
O9 O4 O12W 54.7(2) . 1_455 ?
O8 O4 O12W 115.3(3) . 1_455 ?
O3 O4 O12W 93.4(3) . 1_455 ?
O1 O4 O12W 60.7(2) 4_466 1_455 ?
O6 O4 O12W 122.4(3) 4_566 1_455 ?
O8 O4 O12W 65.7(2) 1_455 1_455 ?
O3 O4 O12W 125.6(3) 3_356 1_455 ?
O7 O4 O12W 143.1(3) 4_566 1_455 ?
P2 O4 O10W 95.7(3) . 2_455 ?
Nb O4 O10W 96.8(2) 4_466 2_455 ?
O9 O4 O10W 67.5(2) . 2_455 ?
O8 O4 O10W 89.2(3) . 2_455 ?
O3 O4 O10W 127.5(3) . 2_455 ?
O1 O4 O10W 60.1(2) 4_466 2_455 ?
O6 O4 O10W 86.4(2) 4_566 2_455 ?
O8 O4 O10W 112.2(3) 1_455 2_455 ?
O3 O4 O10W 141.6(3) 3_356 2_455 ?
O7 O4 O10W 83.0(2) 4_566 2_455 ?
O12W O4 O10W 60.1(2) 1_455 2_455 ?
P1 O5 Co1 138.9(4) . . ?
P1 O5 O6 35.7(2) . . ?
Co1 O5 O6 142.3(3) . . ?
P1 O5 O2 33.5(2) . . ?
Co1 O5 O2 144.8(4) . . ?
O6 O5 O2 59.2(2) . . ?
P1 O5 O7 34.8(2) . . ?
Co1 O5 O7 104.1(3) . . ?
O6 O5 O7 59.0(3) . . ?
O2 O5 O7 58.8(2) . . ?
P1 O5 O10W 110.1(4) . 1_455 ?
Co1 O5 O10W 107.9(3) . 1_455 ?
O6 O5 O10W 81.6(3) . 1_455 ?
O2 O5 O10W 102.4(3) . 1_455 ?
O7 O5 O10W 140.6(3) . 1_455 ?
P1 O5 O1 173.5(4) . 3 ?
Co1 O5 O1 46.5(2) . 3 ?
O6 O5 O1 144.6(3) . 3 ?
O2 O5 O1 140.5(3) . 3 ?
O7 O5 O1 150.3(3) . 3 ?
O10W O5 O1 66.6(2) 1_455 3 ?
P1 O5 O1 94.2(3) . . ?
Co1 O5 O1 44.8(2) . . ?
O6 O5 O1 107.3(3) . . ?
O2 O5 O1 112.1(3) . . ?
O7 O5 O1 59.4(2) . . ?
O10W O5 O1 144.1(3) 1_455 . ?
O1 O5 O1 91.4(2) 3 . ?
P1 O5 O10W 117.2(4) . . ?
Co1 O5 O10W 47.3(2) . . ?
O6 O5 O10W 152.4(3) . . ?
O2 O5 O10W 100.5(3) . . ?
O7 O5 O10W 95.1(3) . . ?
O10W O5 O10W 123.5(3) 1_455 . ?
O1 O5 O10W 63.0(2) 3 . ?
O1 O5 O10W 60.5(2) . . ?
P1 O5 O10W 124.6(4) . 3 ?
Co1 O5 O10W 47.1(2) . 3 ?
O6 O5 O10W 101.0(3) . 3 ?
O2 O5 O10W 158.0(3) . 3 ?
O7 O5 O10W 103.9(3) . 3 ?
O10W O5 O10W 82.4(3) 1_455 3 ?
O1 O5 O10W 61.3(2) 3 3 ?
O1 O5 O10W 61.9(2) . 3 ?
O10W O5 O10W 94.4(3) . 3 ?
P1 O5 O1 87.3(3) . 1_455 ?
Co1 O5 O1 103.1(2) . 1_455 ?
O6 O5 O1 52.4(2) . 1_455 ?
O2 O5 O1 109.2(3) . 1_455 ?
O7 O5 O1 97.0(2) . 1_455 ?
O10W O5 O1 53.8(2) 1_455 1_455 ?
O1 O5 O1 94.6(2) 3 1_455 ?
O1 O5 O1 103.5(2) . 1_455 ?
O10W O5 O1 150.1(3) . 1_455 ?
O10W O5 O1 56.2(2) 3 1_455 ?
P1 O5 O11W 72.8(3) . 1_655 ?
Co1 O5 O11W 98.8(3) . 1_655 ?
O6 O5 O11W 106.2(2) . 1_655 ?
O2 O5 O11W 48.4(2) . 1_655 ?
O7 O5 O11W 72.7(2) . 1_655 ?
O10W O5 O11W 123.1(3) 1_455 1_655 ?
O1 O5 O11W 104.0(2) 3 1_655 ?
O1 O5 O11W 88.6(2) . 1_655 ?
O10W O5 O11W 52.3(2) . 1_655 ?
O10W O5 O11W 144.8(3) 3 1_655 ?
O1 O5 O11W 157.6(2) 1_455 1_655 ?
P1 O6 Nb 141.4(4) . 1_455 ?
P1 O6 O7 37.1(2) . . ?
Nb O6 O7 118.8(3) 1_455 . ?
P1 O6 O2 35.5(2) . . ?
Nb O6 O2 176.3(4) 1_455 . ?
O7 O6 O2 60.0(3) . . ?
P1 O6 O5 34.5(2) . . ?
Nb O6 O5 115.5(3) 1_455 . ?
O7 O6 O5 61.1(3) . . ?
O2 O6 O5 60.8(3) . . ?
P1 O6 O7 161.6(4) . 1_455 ?
Nb O6 O7 47.4(2) 1_455 1_455 ?
O7 O6 O7 161.3(4) . 1_455 ?
O2 O6 O7 134.7(3) . 1_455 ?
O5 O6 O7 133.1(3) . 1_455 ?
P1 O6 O3 136.5(4) . 2_355 ?
Nb O6 O3 52.4(2) 1_455 2_355 ?
O7 O6 O3 100.4(3) . 2_355 ?
O2 O6 O3 130.8(3) . 2_355 ?
O5 O6 O3 152.0(3) . 2_355 ?
O7 O6 O3 61.5(2) 1_455 2_355 ?
P1 O6 O14W 106.8(3) . . ?
Nb O6 O14W 111.6(3) 1_455 . ?
O7 O6 O14W 112.7(3) . . ?
O2 O6 O14W 71.8(3) . . ?
O5 O6 O14W 127.8(3) . . ?
O7 O6 O14W 70.1(3) 1_455 . ?
O3 O6 O14W 77.4(2) 2_355 . ?
P1 O6 O4 100.3(3) . 4_665 ?
Nb O6 O4 45.0(2) 1_455 4_665 ?
O7 O6 O4 74.1(2) . 4_665 ?
O2 O6 O4 133.2(3) . 4_665 ?
O5 O6 O4 90.4(3) . 4_665 ?
O7 O6 O4 92.1(3) 1_455 4_665 ?
O3 O6 O4 63.2(2) 2_355 4_665 ?
O14W O6 O4 140.5(3) . 4_665 ?
P1 O6 O1 116.8(3) . 1_455 ?
Nb O6 O1 37.4(2) 1_455 1_455 ?
O7 O6 O1 120.1(3) . 1_455 ?
O2 O6 O1 139.4(3) . 1_455 ?
O5 O6 O1 83.3(3) . 1_455 ?
O7 O6 O1 58.9(2) 1_455 1_455 ?
O3 O6 O1 89.8(2) 2_355 1_455 ?
O14W O6 O1 127.1(3) . 1_455 ?
O4 O6 O1 58.7(2) 4_665 1_455 ?
P1 O6 O11W 86.3(3) . . ?
Nb O6 O11W 118.7(3) 1_455 . ?
O7 O6 O11W 120.6(3) . . ?
O2 O6 O11W 61.6(3) . . ?
O5 O6 O11W 81.7(3) . . ?
O7 O6 O11W 77.0(2) 1_455 . ?
O3 O6 O11W 126.2(3) 2_355 . ?
O14W O6 O11W 56.2(2) . . ?
O4 O6 O11W 155.4(3) 4_665 . ?
O1 O6 O11W 97.1(3) 1_455 . ?
P1 O6 Co2 71.4(2) . . ?
Nb O6 Co2 146.0(3) 1_455 . ?
O7 O6 Co2 93.6(2) . . ?
O2 O6 Co2 36.5(2) . . ?
O5 O6 Co2 88.1(2) . . ?
O7 O6 Co2 98.6(2) 1_455 . ?
O3 O6 Co2 115.3(2) 2_355 . ?
O14W O6 Co2 39.7(2) . . ?
O4 O6 Co2 166.6(3) 4_665 . ?
O1 O6 Co2 134.2(2) 1_455 . ?
O11W O6 Co2 37.08(15) . . ?
P1 O7 Nb 140.7(4) . . ?
P1 O7 O6 37.0(2) . . ?
Nb O7 O6 143.0(3) . . ?
P1 O7 O2 35.5(2) . . ?
Nb O7 O2 148.0(3) . . ?
O6 O7 O2 60.0(3) . . ?
P1 O7 O5 33.6(2) . . ?
Nb O7 O5 107.2(3) . . ?
O6 O7 O5 59.9(3) . . ?
O2 O7 O5 60.4(2) . . ?
P1 O7 O6 124.3(3) . 1_655 ?
Nb O7 O6 47.6(2) . 1_655 ?
O6 O7 O6 161.3(4) . 1_655 ?
O2 O7 O6 104.1(3) . 1_655 ?
O5 O7 O6 104.6(3) . 1_655 ?
P1 O7 O1 101.1(3) . . ?
Nb O7 O1 39.7(2) . . ?
O6 O7 O1 114.5(3) . . ?
O2 O7 O1 120.6(3) . . ?
O5 O7 O1 67.6(2) . . ?
O6 O7 O1 63.1(2) 1_655 . ?
P1 O7 O3 167.6(4) . 2_455 ?
Nb O7 O3 51.5(2) . 2_455 ?
O6 O7 O3 138.1(3) . 2_455 ?
O2 O7 O3 134.5(3) . 2_455 ?
O5 O7 O3 158.3(3) . 2_455 ?
O6 O7 O3 59.7(2) 1_655 2_455 ?
O1 O7 O3 91.1(3) . 2_455 ?
P1 O7 O8 129.0(4) . 4_665 ?
Nb O7 O8 42.7(2) . 4_665 ?
O6 O7 O8 104.9(3) . 4_665 ?
O2 O7 O8 163.9(3) . 4_665 ?
O5 O7 O8 108.4(3) . 4_665 ?
O6 O7 O8 89.6(3) 1_655 4_665 ?
O1 O7 O8 58.2(2) . 4_665 ?
O3 O7 O8 59.9(2) 2_455 4_665 ?
P1 O7 O13W 100.6(3) . 2_455 ?
Nb O7 O13W 118.1(3) . 2_455 ?
O6 O7 O13W 77.5(3) . 2_455 ?
O2 O7 O13W 83.9(3) . 2_455 ?
O5 O7 O13W 133.7(3) . 2_455 ?
O6 O7 O13W 112.5(3) 1_655 2_455 ?
O1 O7 O13W 155.4(3) . 2_455 ?
O3 O7 O13W 68.0(2) 2_455 2_455 ?
O8 O7 O13W 98.8(2) 4_665 2_455 ?
P1 O7 O14W 101.6(3) . 1_655 ?
Nb O7 O14W 98.2(3) . 1_655 ?
O6 O7 O14W 118.9(3) . 1_655 ?
O2 O7 O14W 66.4(3) . 1_655 ?
O5 O7 O14W 114.7(3) . 1_655 ?
O6 O7 O14W 55.3(2) 1_655 1_655 ?
O1 O7 O14W 116.9(3) . 1_655 ?
O3 O7 O14W 70.4(2) 2_455 1_655 ?
O8 O7 O14W 129.4(3) 4_665 1_655 ?
O13W O7 O14W 69.4(2) 2_455 1_655 ?
P1 O7 O4 85.0(3) . 4_665 ?
Nb O7 O4 87.8(2) . 4_665 ?
O6 O7 O4 57.1(2) . 4_665 ?
O2 O7 O4 116.5(3) . 4_665 ?
O5 O7 O4 81.2(2) . 4_665 ?
O6 O7 O4 135.2(3) 1_655 4_665 ?
O1 O7 O4 79.7(2) . 4_665 ?
O3 O7 O4 99.5(2) 2_455 4_665 ?
O8 O7 O4 47.9(2) 4_665 4_665 ?
O13W O7 O4 90.9(3) 2_455 4_665 ?
O14W O7 O4 160.0(3) 1_655 4_665 ?
P2 O8 Nb 145.7(4) . 4_566 ?
P2 O8 O4 36.5(2) . . ?
Nb O8 O4 111.3(3) 4_566 . ?
P2 O8 O3 34.5(2) . . ?
Nb O8 O3 161.2(3) 4_566 . ?
O4 O8 O3 60.4(2) . . ?
P2 O8 O9 34.4(2) . . ?
Nb O8 O9 133.0(3) 4_566 . ?
O4 O8 O9 59.1(3) . . ?
O3 O8 O9 59.8(2) . . ?
P2 O8 O1 114.4(3) . 4_566 ?
Nb O8 O1 39.4(2) 4_566 4_566 ?
O4 O8 O1 93.2(3) . 4_566 ?
O3 O8 O1 148.9(3) . 4_566 ?
O9 O8 O1 93.6(3) . 4_566 ?
P2 O8 O4 157.0(4) . 1_655 ?
Nb O8 O4 44.5(2) 4_566 1_655 ?
O4 O8 O4 152.2(4) . 1_655 ?
O3 O8 O4 147.1(3) . 1_655 ?
O9 O8 O4 123.0(3) . 1_655 ?
O1 O8 O4 59.6(2) 4_566 1_655 ?
P2 O8 O3 141.0(4) . 3_456 ?
Nb O8 O3 50.4(2) 4_566 3_456 ?
O4 O8 O3 117.6(3) . 3_456 ?
O3 O8 O3 116.1(3) . 3_456 ?
O9 O8 O3 175.4(3) . 3_456 ?
O1 O8 O3 89.7(2) 4_566 3_456 ?
O4 O8 O3 61.6(2) 1_655 3_456 ?
P2 O8 O8 92.8(3) . 3_456 ?
Nb O8 O8 101.4(3) 4_566 3_456 ?
O4 O8 O8 91.5(3) . 3_456 ?
O3 O8 O8 63.7(3) . 3_456 ?
O9 O8 O8 123.4(4) . 3_456 ?
O1 O8 O8 138.6(4) 4_566 3_456 ?
O4 O8 O8 105.4(3) 1_655 3_456 ?
O3 O8 O8 52.4(2) 3_456 3_456 ?
P2 O8 O7 108.3(3) . 4_566 ?
Nb O8 O7 43.5(2) 4_566 4_566 ?
O4 O8 O7 71.8(2) . 4_566 ?
O3 O8 O7 120.2(3) . 4_566 ?
O9 O8 O7 121.5(3) . 4_566 ?
O1 O8 O7 57.8(2) 4_566 4_566 ?
O4 O8 O7 87.6(2) 1_655 4_566 ?
O3 O8 O7 58.0(2) 3_456 4_566 ?
O8 O8 O7 85.0(3) 3_456 4_566 ?
P2 O8 O13W 81.3(3) . . ?
Nb O8 O13W 126.4(3) 4_566 . ?
O4 O8 O13W 117.6(3) . . ?
O3 O8 O13W 69.7(3) . . ?
O9 O8 O13W 64.7(2) . . ?
O1 O8 O13W 115.6(3) 4_566 . ?
O4 O8 O13W 82.2(3) 1_655 . ?
O3 O8 O13W 116.6(3) 3_456 . ?
O8 O8 O13W 98.1(3) 3_456 . ?
O7 O8 O13W 169.8(3) 4_566 . ?
P2 O8 P2 120.7(3) . 3_456 ?
Nb O8 P2 77.5(2) 4_566 3_456 ?
O4 O8 P2 113.5(3) . 3_456 ?
O3 O8 P2 90.3(2) . 3_456 ?
O9 O8 P2 149.4(3) . 3_456 ?
O1 O8 P2 116.9(2) 4_566 3_456 ?
O4 O8 P2 78.3(2) 1_655 3_456 ?
O3 O8 P2 27.20(14) 3_456 3_456 ?
O8 O8 P2 27.9(2) 3_456 3_456 ?
O7 O8 P2 77.2(2) 4_566 3_456 ?
O13W O8 P2 101.1(2) . 3_456 ?
P2 O9 Co2 129.1(4) . . ?
P2 O9 O4 36.7(2) . . ?
Co2 O9 O4 163.7(4) . . ?
P2 O9 O3 34.2(2) . . ?
Co2 O9 O3 112.1(3) . . ?
O4 O9 O3 60.7(2) . . ?
P2 O9 O8 35.3(2) . . ?
Co2 O9 O8 103.9(3) . . ?
O4 O9 O8 59.8(3) . . ?
O3 O9 O8 60.0(2) . . ?
P2 O9 O12W 111.5(4) . 1_455 ?
Co2 O9 O12W 117.2(3) . 1_455 ?
O4 O9 O12W 79.0(3) . 1_455 ?
O3 O9 O12W 108.8(3) . 1_455 ?
O8 O9 O12W 137.9(3) . 1_455 ?
P2 O9 O14W 176.6(5) . . ?
Co2 O9 O14W 50.3(2) . . ?
O4 O9 O14W 143.2(3) . . ?
O3 O9 O14W 148.6(3) . . ?
O8 O9 O14W 141.6(4) . . ?
O12W O9 O14W 70.2(3) 1_455 . ?
P2 O9 O12W 110.9(4) . . ?
Co2 O9 O12W 46.8(2) . . ?
O4 O9 O12W 123.0(3) . . ?
O3 O9 O12W 124.5(3) . . ?
O8 O9 O12W 75.6(3) . . ?
O12W O9 O12W 126.6(3) 1_455 . ?
O14W O9 O12W 66.1(3) . . ?
P2 O9 O11W 122.3(3) . . ?
Co2 O9 O11W 46.3(2) . . ?
O4 O9 O11W 141.4(4) . . ?
O3 O9 O11W 88.8(3) . . ?
O8 O9 O11W 126.9(3) . . ?
O12W O9 O11W 90.5(3) 1_455 . ?
O14W O9 O11W 60.1(2) . . ?
O12W O9 O11W 93.0(3) . . ?
P2 O9 O13W 84.7(3) . . ?
Co2 O9 O13W 44.8(2) . . ?
O4 O9 O13W 121.2(3) . . ?
O3 O9 O13W 71.2(2) . . ?
O8 O9 O13W 68.1(2) . . ?
O12W O9 O13W 151.6(3) 1_455 . ?
O14W O9 O13W 94.9(3) . . ?
O12W O9 O13W 61.9(3) . . ?
O11W O9 O13W 61.1(2) . . ?
P2 O9 O10W 98.3(3) . 2_455 ?
Co2 O9 O10W 113.7(3) . 2_455 ?
O4 O9 O10W 69.6(2) . 2_455 ?
O3 O9 O10W 129.8(3) . 2_455 ?
O8 O9 O10W 89.8(3) . 2_455 ?
O12W O9 O10W 66.2(2) 1_455 2_455 ?
O14W O9 O10W 79.6(2) . 2_455 ?
O12W O9 O10W 77.1(2) . 2_455 ?
O11W O9 O10W 138.8(3) . 2_455 ?
O13W O9 O10W 136.7(3) . 2_455 ?
P2 O9 O13W 84.8(3) . 1_455 ?
Co2 O9 O13W 108.4(3) . 1_455 ?
O4 O9 O13W 81.2(3) . 1_455 ?
O3 O9 O13W 59.4(2) . 1_455 ?
O8 O9 O13W 118.2(3) . 1_455 ?
O12W O9 O13W 58.3(3) 1_455 1_455 ?
O14W O9 O13W 98.6(3) . 1_455 ?
O12W O9 O13W 155.1(3) . 1_455 ?
O11W O9 O13W 62.1(2) . 1_455 ?
O13W O9 O13W 102.4(3) . 1_455 ?
O10W O9 O13W 120.9(3) 2_455 1_455 ?
Co1 O10W O5 117.8(3) . 1_655 ?
Co1 O10W O5 42.9(2) . . ?
O5 O10W O5 123.5(3) 1_655 . ?
Co1 O10W O1 44.1(2) . . ?
O5 O10W O1 75.6(2) 1_655 . ?
O5 O10W O1 59.2(2) . . ?
Co1 O10W O5 42.7(2) . 3 ?
O5 O10W O5 97.6(3) 1_655 3 ?
O5 O10W O5 85.6(3) . 3 ?
O1 O10W O5 57.3(2) . 3 ?
Co1 O10W O11W 117.9(3) . 1_655 ?
O5 O10W O11W 83.0(3) 1_655 1_655 ?
O5 O10W O11W 75.9(3) . 1_655 ?
O1 O10W O11W 102.2(3) . 1_655 ?
O5 O10W O11W 158.0(3) 3 1_655 ?
Co1 O10W O1 42.9(2) . 3 ?
O5 O10W O1 155.7(3) 1_655 3 ?
O5 O10W O1 56.6(2) . 3 ?
O1 O10W O1 87.0(2) . 3 ?
O5 O10W O1 58.3(2) 3 3 ?
O11W O10W O1 117.7(3) 1_655 3 ?
Co1 O10W O1 114.0(3) . 3_655 ?
O5 O10W O1 56.8(2) 1_655 3_655 ?
O5 O10W O1 156.4(3) . 3_655 ?
O1 O10W O1 102.1(2) . 3_655 ?
O5 O10W O1 71.4(2) 3 3_655 ?
O11W O10W O1 124.9(3) 1_655 3_655 ?
O1 O10W O1 112.2(3) 3 3_655 ?
Co1 O10W O9 116.5(3) . 2_445 ?
O5 O10W O9 121.7(3) 1_655 2_445 ?
O5 O10W O9 110.2(3) . 2_445 ?
O1 O10W O9 160.5(3) . 2_445 ?
O5 O10W O9 108.1(3) 3 2_445 ?
O11W O10W O9 89.8(2) 1_655 2_445 ?
O1 O10W O9 73.7(2) 3 2_445 ?
O1 O10W O9 82.9(2) 3_655 2_445 ?
Co1 O10W O12W 161.1(3) . 2_545 ?
O5 O10W O12W 73.2(2) 1_655 2_545 ?
O5 O10W O12W 145.8(3) . 2_545 ?
O1 O10W O12W 148.6(3) . 2_545 ?
O5 O10W O12W 124.2(3) 3 2_545 ?
O11W O10W O12W 77.2(2) 1_655 2_545 ?
O1 O10W O12W 121.5(3) 3 2_545 ?
O1 O10W O12W 57.3(2) 3_655 2_545 ?
O9 O10W O12W 48.9(2) 2_445 2_545 ?
Co1 O10W O4 102.0(3) . 2_445 ?
O5 O10W O4 105.4(2) 1_655 2_445 ?
O5 O10W O4 128.4(3) . 2_445 ?
O1 O10W O4 128.3(3) . 2_445 ?
O5 O10W O4 71.7(2) 3 2_445 ?
O11W O10W O4 129.5(3) 1_655 2_445 ?
O1 O10W O4 72.1(2) 3 2_445 ?
O1 O10W O4 49.8(2) 3_655 2_445 ?
O9 O10W O4 42.9(2) 2_445 2_445 ?
O12W O10W O4 59.3(2) 2_545 2_445 ?
Co1 O10W O6 92.3(2) . 1_655 ?
O5 O10W O6 45.0(2) 1_655 1_655 ?
O5 O10W O6 79.3(2) . 1_655 ?
O1 O10W O6 51.3(2) . 1_655 ?
O5 O10W O6 104.1(2) 3 1_655 ?
O11W O10W O6 61.0(2) 1_655 1_655 ?
O1 O10W O6 131.9(3) 3 1_655 ?
O1 O10W O6 100.6(2) 3_655 1_655 ?
O9 O10W O6 147.0(2) 2_445 1_655 ?
O12W O10W O6 105.5(2) 2_545 1_655 ?
O4 O10W O6 150.2(3) 2_445 1_655 ?
Co2 O11W O2 111.7(3) . 1_455 ?
Co2 O11W O14W 116.5(3) . 2_345 ?
O2 O11W O14W 115.3(4) 1_455 2_345 ?
Co2 O11W O14W 48.4(2) . . ?
O2 O11W O14W 67.1(3) 1_455 . ?
O14W O11W O14W 157.4(2) 2_345 . ?
Co2 O11W O9 43.3(2) . . ?
O2 O11W O9 87.1(3) 1_455 . ?
O14W O11W O9 99.9(3) 2_345 . ?
O14W O11W O9 57.5(2) . . ?
Co2 O11W O10W 129.3(4) . 1_455 ?
O2 O11W O10W 95.2(3) 1_455 1_455 ?
O14W O11W O10W 85.9(2) 2_345 1_455 ?
O14W O11W O10W 116.7(3) . 1_455 ?
O9 O11W O10W 172.2(4) . 1_455 ?
Co2 O11W O2 41.6(2) . . ?
O2 O11W O2 123.7(3) 1_455 . ?
O14W O11W O2 121.0(4) 2_345 . ?
O14W O11W O2 61.8(2) . . ?
O9 O11W O2 84.9(3) . . ?
O10W O11W O2 87.7(3) 1_455 . ?
Co2 O11W O13W 45.1(2) . . ?
O2 O11W O13W 148.6(3) 1_455 . ?
O14W O11W O13W 73.4(3) 2_345 . ?
O14W O11W O13W 93.5(3) . . ?
O9 O11W O13W 61.5(2) . . ?
O10W O11W O13W 115.9(3) 1_455 . ?
O2 O11W O13W 57.7(2) . . ?
Co2 O11W O6 73.5(2) . . ?
O2 O11W O6 84.3(2) 1_455 . ?
O14W O11W O6 148.5(3) 2_345 . ?
O14W O11W O6 51.5(2) . . ?
O9 O11W O6 105.8(2) . . ?
O10W O11W O6 67.2(2) 1_455 . ?
O2 O11W O6 45.6(2) . . ?
O13W O11W O6 103.2(3) . . ?
Co2 O11W O13W 109.7(3) . 1_455 ?
O2 O11W O13W 57.2(2) 1_455 1_455 ?
O14W O11W O13W 67.3(2) 2_345 1_455 ?
O14W O11W O13W 99.8(3) . 1_455 ?
O9 O11W O13W 66.4(2) . 1_455 ?
O10W O11W O13W 121.0(3) 1_455 1_455 ?
O2 O11W O13W 151.3(3) . 1_455 ?
O13W O11W O13W 105.5(3) . 1_455 ?
O6 O11W O13W 140.4(3) . 1_455 ?
Co2 O11W P1 119.3(2) . 1_455 ?
O2 O11W P1 24.13(15) 1_455 1_455 ?
O14W O11W P1 121.2(3) 2_345 1_455 ?
O14W O11W P1 70.9(2) . 1_455 ?
O9 O11W P1 107.9(2) . 1_455 ?
O10W O11W P1 73.0(2) 1_455 1_455 ?
O2 O11W P1 112.3(2) . 1_455 ?
O13W O11W P1 164.4(2) . 1_455 ?
O6 O11W P1 67.4(2) . 1_455 ?
O13W O11W P1 78.0(2) 1_455 1_455 ?
Co2 O11W P1 63.9(2) . . ?
O2 O11W P1 110.0(2) 1_455 . ?
O14W O11W P1 128.7(3) 2_345 . ?
O14W O11W P1 64.7(2) . . ?
O9 O11W P1 105.4(3) . . ?
O10W O11W P1 66.8(2) 1_455 . ?
O2 O11W P1 24.91(13) . . ?
O13W O11W P1 80.7(2) . . ?
O6 O11W P1 25.68(13) . . ?
O13W O11W P1 163.9(2) 1_455 . ?
P1 O11W P1 92.22(15) 1_455 . ?
Co2 O12W O9 112.7(3) . 1_655 ?
Co2 O12W O2 45.6(2) . . ?
O9 O12W O2 88.6(3) 1_655 . ?
Co2 O12W O9 43.6(2) . . ?
O9 O12W O9 126.6(3) 1_655 . ?
O2 O12W O9 89.2(3) . . ?
Co2 O12W O13W 44.6(2) . . ?
O9 O12W O13W 72.0(3) 1_655 . ?
O2 O12W O13W 59.5(2) . . ?
O9 O12W O13W 61.4(2) . . ?
Co2 O12W O1 121.3(3) . 4_566 ?
O9 O12W O1 92.8(2) 1_655 4_566 ?
O2 O12W O1 165.4(3) . 4_566 ?
O9 O12W O1 78.3(2) . 4_566 ?
O13W O12W O1 107.1(3) . 4_566 ?
Co2 O12W O14W 43.8(2) . . ?
O9 O12W O14W 149.7(3) 1_655 . ?
O2 O12W O14W 61.3(2) . . ?
O9 O12W O14W 55.0(2) . . ?
O13W O12W O14W 88.4(3) . . ?
O1 O12W O14W 115.4(3) 4_566 . ?
Co2 O12W O14W 107.0(3) . 1_655 ?
O9 O12W O14W 55.4(2) 1_655 1_655 ?
O2 O12W O14W 61.5(2) . 1_655 ?
O9 O12W O14W 150.6(3) . 1_655 ?
O13W O12W O14W 98.3(3) . 1_655 ?
O1 O12W O14W 130.3(3) 4_566 1_655 ?
O14W O12W O14W 107.1(2) . 1_655 ?
Co2 O12W O4 116.1(3) . 1_655 ?
O9 O12W O4 46.2(2) 1_655 1_655 ?
O2 O12W O4 124.8(3) . 1_655 ?
O9 O12W O4 95.5(2) . 1_655 ?
O13W O12W O4 75.1(2) . 1_655 ?
O1 O12W O4 50.2(2) 4_566 1_655 ?
O14W O12W O4 150.5(3) . 1_655 ?
O14W O12W O4 99.5(3) 1_655 1_655 ?
Co2 O12W O8 77.9(2) . . ?
O9 O12W O8 88.2(2) 1_655 . ?
O2 O12W O8 115.7(3) . . ?
O9 O12W O8 46.3(2) . . ?
O13W O12W O8 58.6(2) . . ?
O1 O12W O8 49.8(2) 4_566 . ?
O14W O12W O8 101.3(3) . . ?
O14W O12W O8 142.8(3) 1_655 . ?
O4 O12W O8 49.2(2) 1_655 . ?
Co2 O12W O10W 176.6(3) . 2 ?
O9 O12W O10W 64.9(2) 1_655 2 ?
O2 O12W O10W 135.4(3) . 2 ?
O9 O12W O10W 135.4(3) . 2 ?
O13W O12W O10W 132.2(3) . 2 ?
O1 O12W O10W 57.3(2) 4_566 2 ?
O14W O12W O10W 139.3(3) . 2 ?
O14W O12W O10W 73.9(2) 1_655 2 ?
O4 O12W O10W 60.6(2) 1_655 2 ?
O8 O12W O10W 99.4(2) . 2 ?
Co2 O12W P2 110.0(3) . 1_655 ?
O9 O12W P2 22.85(13) 1_655 1_655 ?
O2 O12W P2 102.3(2) . 1_655 ?
O9 O12W P2 108.0(2) . 1_655 ?
O13W O12W P2 65.4(2) . 1_655 ?
O1 O12W P2 74.9(2) 4_566 1_655 ?
O14W O12W P2 153.8(3) . 1_655 ?
O14W O12W P2 78.3(2) 1_655 1_655 ?
O4 O12W P2 25.13(12) 1_655 1_655 ?
O8 O12W P2 65.9(2) . 1_655 ?
O10W O12W P2 66.9(2) 2 1_655 ?
Co2 O13W O2 43.5(2) . . ?
Co2 O13W O3 131.8(3) . 1_655 ?
O2 O13W O3 116.3(3) . 1_655 ?
Co2 O13W O11W 44.0(2) . . ?
O2 O13W O11W 60.8(2) . . ?
O3 O13W O11W 175.8(3) 1_655 . ?
Co2 O13W O7 133.7(4) . 2_445 ?
O2 O13W O7 158.9(3) . 2_445 ?
O3 O13W O7 81.1(2) 1_655 2_445 ?
O11W O13W O7 102.4(3) . 2_445 ?
Co2 O13W O9 40.9(2) . . ?
O2 O13W O9 84.4(2) . . ?
O3 O13W O9 120.2(3) 1_655 . ?
O11W O13W O9 57.4(2) . . ?
O7 O13W O9 97.5(3) 2_445 . ?
Co2 O13W O12W 43.7(2) . . ?
O2 O13W O12W 55.9(2) . . ?
O3 O13W O12W 88.1(3) 1_655 . ?
O11W O13W O12W 87.7(2) . . ?
O7 O13W O12W 141.3(3) 2_445 . ?
O9 O13W O12W 56.7(2) . . ?
Co2 O13W O8 81.9(2) . . ?
O2 O13W O8 118.1(3) . . ?
O3 O13W O8 75.3(2) 1_655 . ?
O11W O13W O8 103.2(3) . . ?
O7 O13W O8 76.5(2) 2_445 . ?
O9 O13W O8 47.2(2) . . ?
O12W O13W O8 64.8(2) . . ?
Co2 O13W O3 84.4(3) . . ?
O2 O13W O3 126.6(3) . . ?
O3 O13W O3 107.0(3) 1_655 . ?
O11W O13W O3 74.0(2) . . ?
O7 O13W O3 51.5(2) 2_445 . ?
O9 O13W O3 46.0(2) . . ?
O12W O13W O3 97.8(3) . . ?
O8 O13W O3 45.6(2) . . ?
Co2 O13W P2 67.8(2) . . ?
O2 O13W P2 110.9(2) . . ?
O3 O13W P2 102.1(2) 1_655 . ?
O11W O13W P2 76.9(2) . . ?
O7 O13W P2 74.5(2) 2_445 . ?
O9 O13W P2 27.02(13) . . ?
O12W O13W P2 71.6(2) . . ?
O8 O13W P2 27.48(13) . . ?
O3 O13W P2 26.46(12) . . ?
Co2 O13W O11W 92.7(3) . 1_655 ?
O2 O13W O11W 51.1(2) . 1_655 ?
O3 O13W O11W 73.3(3) 1_655 1_655 ?
O11W O13W O11W 105.5(3) . 1_655 ?
O7 O13W O11W 131.9(3) 2_445 1_655 ?
O9 O13W O11W 130.5(3) . 1_655 ?
O12W O13W O11W 78.4(2) . 1_655 ?
O8 O13W O11W 131.7(3) . 1_655 ?
O3 O13W O11W 176.2(3) . 1_655 ?
P2 O13W O11W 149.8(3) . 1_655 ?
Co2 O13W O14W 137.3(3) . 2_445 ?
O2 O13W O14W 94.1(3) . 2_445 ?
O3 O13W O14W 62.8(2) 1_655 2_445 ?
O11W O13W O14W 119.6(3) . 2_445 ?
O7 O13W O14W 83.0(2) 2_445 2_445 ?
O9 O13W O14W 177.0(3) . 2_445 ?
O12W O13W O14W 124.4(3) . 2_445 ?
O8 O13W O14W 135.6(3) . 2_445 ?
O3 O13W O14W 134.4(3) . 2_445 ?
P2 O13W O14W 154.8(2) . 2_445 ?
O11W O13W O14W 49.2(2) 1_655 2_445 ?
Co2 O14W O6 87.1(3) . . ?
Co2 O14W O9 45.8(2) . . ?
O6 O14W O9 129.5(3) . . ?
Co2 O14W O11W 130.4(3) . 2_355 ?
O6 O14W O11W 122.7(3) . 2_355 ?
O9 O14W O11W 104.7(3) . 2_355 ?
Co2 O14W O11W 47.3(2) . . ?
O6 O14W O11W 72.3(2) . . ?
O9 O14W O11W 62.4(2) . . ?
O11W O14W O11W 164.7(3) 2_355 . ?
Co2 O14W O2 41.7(2) . . ?
O6 O14W O2 50.4(2) . . ?
O9 O14W O2 87.4(3) . . ?
O11W O14W O2 128.8(4) 2_355 . ?
O11W O14W O2 61.7(3) . . ?
Co2 O14W O2 98.3(3) . 1_455 ?
O6 O14W O2 88.6(3) . 1_455 ?
O9 O14W O2 82.8(3) . 1_455 ?
O11W O14W O2 119.0(3) 2_355 1_455 ?
O11W O14W O2 54.0(2) . 1_455 ?
O2 O14W O2 111.7(3) . 1_455 ?
Co2 O14W O7 121.9(3) . 1_455 ?
O6 O14W O7 54.5(2) . 1_455 ?
O9 O14W O7 128.8(3) . 1_455 ?
O11W O14W O7 107.7(3) 2_355 1_455 ?
O11W O14W O7 77.8(2) . 1_455 ?
O2 O14W O7 101.4(2) . 1_455 ?
O2 O14W O7 46.9(2) 1_455 1_455 ?
Co2 O14W O12W 43.0(2) . . ?
O6 O14W O12W 102.1(3) . . ?
O9 O14W O12W 58.9(2) . . ?
O11W O14W O12W 89.3(3) 2_355 . ?
O11W O14W O12W 90.3(3) . . ?
O2 O14W O12W 54.6(2) . . ?
O2 O14W O12W 137.9(3) 1_455 . ?
O7 O14W O12W 155.9(3) 1_455 . ?
Co2 O14W O12W 97.9(3) . 1_455 ?
O6 O14W O12W 141.9(3) . 1_455 ?
O9 O14W O12W 54.4(2) . 1_455 ?
O11W O14W O12W 82.0(3) 2_355 1_455 ?
O11W O14W O12W 83.5(3) . 1_455 ?
O2 O14W O12W 138.1(3) . 1_455 ?
O2 O14W O12W 53.4(2) 1_455 1_455 ?
O7 O14W O12W 92.4(3) 1_455 1_455 ?
O12W O14W O12W 107.1(2) . 1_455 ?
Co2 O14W O3 135.4(3) . 2_355 ?
O6 O14W O3 51.3(2) . 2_355 ?
O9 O14W O3 178.5(4) . 2_355 ?
O11W O14W O3 75.1(2) 2_355 2_355 ?
O11W O14W O3 117.5(3) . 2_355 ?
O2 O14W O3 93.9(2) . 2_355 ?
O2 O14W O3 96.0(2) 1_455 2_355 ?
O7 O14W O3 50.1(2) 1_455 2_355 ?
O12W O14W O3 122.6(3) . 2_355 ?
O12W O14W O3 124.1(3) 1_455 2_355 ?
Co2 O14W O13W 101.2(3) . 2_455 ?
O6 O14W O13W 68.3(2) . 2_455 ?
O9 O14W O13W 128.2(3) . 2_455 ?
O11W O14W O13W 63.4(3) 2_355 2_455 ?
O11W O14W O13W 130.4(3) . 2_455 ?
O2 O14W O13W 70.1(3) . 2_455 ?
O2 O14W O13W 148.6(3) 1_455 2_455 ?
O7 O14W O13W 101.7(2) 1_455 2_455 ?
O12W O14W O13W 70.2(3) . 2_455 ?
O12W O14W O13W 145.2(3) 1_455 2_455 ?
O3 O14W O13W 53.2(2) 2_355 2_455 ?

loop_
_geom_bond_atom_site_label_1
_geom_bond_atom_site_label_2
_geom_bond_distance
_geom_bond_site_symmetry_2
_geom_bond_publ_flag
Nb O1 1.749(6) . ?
Nb O4 1.961(6) 4_765 ?
Nb O8 1.975(6) 4_665 ?
Nb O7 2.001(6) . ?
Nb O6 2.009(6) 1_655 ?
Nb O3 2.194(6) 2_455 ?
Nb O5 3.668(7) . ?
Nb O4 3.690(6) 4_665 ?
Nb O8 3.772(6) 2_455 ?
Nb O5 3.829(7) 1_655 ?
Nb O12W 3.870(6) 4_665 ?
Nb O7 3.877(7) 1_655 ?
P1 O5 1.510(6) . ?
P1 O2 1.520(6) . ?
P1 O6 1.556(7) . ?
P1 O7 1.560(6) . ?
P1 O1 3.401(6) . ?
P1 O4 3.414(6) 4_665 ?
P1 O14W 3.515(8) . ?
P1 O11W 3.530(8) 1_655 ?
P1 O11W 3.583(8) . ?
P1 O10W 3.653(7) 1_455 ?
P1 O13W 3.714(7) 2_455 ?
P1 O14W 3.766(8) 1_655 ?
P2 O3 1.515(6) . ?
P2 O9 1.515(6) . ?
P2 O4 1.542(6) . ?
P2 O8 1.550(6) . ?
P2 O8 3.307(6) 3_456 ?
P2 O13W 3.320(8) . ?
P2 O12W 3.628(8) 1_455 ?
P2 O13W 3.664(8) 1_455 ?
P2 O1 3.670(6) 4_566 ?
P2 O7 3.694(6) 4_566 ?
P2 O12W 3.766(8) . ?
P2 O8 3.809(7) 1_455 ?
Co1 O5 2.024(6) . ?
Co1 O5 2.024(6) 3 ?
Co1 O1 2.073(6) . ?
Co1 O1 2.073(6) 3 ?
Co1 O10W 2.183(6) . ?
Co1 O10W 2.183(6) 3 ?
Co1 O7 3.611(6) . ?
Co1 O7 3.611(6) 3 ?
Co1 O10W 3.968(7) 3_655 ?
Co1 O10W 3.968(7) 1_455 ?
Co1 O6 4.205(6) 1_655 ?
Co1 O6 4.205(6) 3_455 ?
Co2 O9 2.035(7) . ?
Co2 O2 2.043(7) . ?
Co2 O11W 2.145(8) . ?
Co2 O12W 2.148(8) . ?
Co2 O14W 2.182(7) . ?
Co2 O13W 2.187(7) . ?
Co2 O6 3.412(6) . ?
Co2 O8 3.595(6) . ?
Co2 O3 3.773(6) . ?
Co2 O2 4.061(7) 1_455 ?
Co2 O11W 4.086(9) 1_655 ?
Co2 O9 4.124(8) 1_655 ?
O1 O7 2.736(8) . ?
O1 O8 2.746(9) 4_665 ?
O1 O4 2.755(8) 4_765 ?
O1 O6 2.849(8) 1_655 ?
O1 O5 2.855(8) 3 ?
O1 O5 2.939(9) . ?
O1 O10W 2.976(9) . ?
O1 O10W 3.045(9) 3 ?
O1 O10W 3.129(9) 3_655 ?
O1 O12W 3.129(9) 4_665 ?
O2 O6 2.490(9) . ?
O2 O7 2.490(8) . ?
O2 O5 2.530(9) . ?
O2 O11W 2.745(11) 1_655 ?
O2 O12W 2.852(9) . ?
O2 O13W 2.968(9) . ?
O2 O11W 3.067(11) . ?
O2 O14W 3.070(11) . ?
O2 O14W 3.123(12) 1_655 ?
O2 O13W 3.762(9) 2_455 ?
O3 Nb 2.194(6) 2_445 ?
O3 O9 2.504(8) . ?
O3 O8 2.512(8) . ?
O3 O4 2.512(8) . ?
O3 O6 2.733(8) 2_345 ?
O3 O7 2.783(8) 2_445 ?
O3 O8 2.841(8) 3_456 ?
O3 O4 2.886(9) 3_356 ?
O3 O13W 3.079(10) 1_455 ?
O3 O13W 3.296(10) . ?
O3 O14W 3.419(8) 2_345 ?
O4 Nb 1.961(6) 4_466 ?
O4 O9 2.464(9) . ?
O4 O8 2.482(9) . ?
O4 O1 2.755(8) 4_466 ?
O4 O6 2.773(8) 4_566 ?
O4 O8 2.797(9) 1_455 ?
O4 O3 2.886(9) 3_356 ?
O4 O7 3.177(9) 4_566 ?
O4 O12W 3.351(9) 1_455 ?
O4 O10W 3.395(9) 2_455 ?
O5 O6 2.509(9) . ?
O5 O7 2.540(9) . ?
O5 O10W 2.847(9) 1_455 ?
O5 O1 2.855(8) 3 ?
O5 O10W 2.972(9) . ?
O5 O10W 2.982(9) 3 ?
O5 O1 3.570(9) 1_455 ?
O5 O11W 3.668(10) 1_655 ?
O6 Nb 2.009(6) 1_455 ?
O6 O7 2.487(10) . ?
O6 O7 2.708(10) 1_455 ?
O6 O3 2.733(8) 2_355 ?
O6 O14W 2.735(9) . ?
O6 O4 2.773(8) 4_665 ?
O6 O1 2.849(8) 1_455 ?
O6 O11W 3.330(9) . ?
O7 O6 2.708(10) 1_655 ?
O7 O3 2.783(8) 2_455 ?
O7 O8 2.903(8) 4_665 ?
O7 O13W 3.096(9) 2_455 ?
O7 O14W 3.128(9) 1_655 ?
O7 O4 3.177(9) 4_665 ?
O8 Nb 1.975(6) 4_566 ?
O8 O9 2.516(9) . ?
O8 O1 2.746(9) 4_566 ?
O8 O4 2.797(9) 1_655 ?
O8 O3 2.841(8) 3_456 ?
O8 O8 2.846(12) 3_456 ?
O8 O7 2.903(8) 4_566 ?
O8 O13W 3.179(9) . ?
O8 P2 3.307(6) 3_456 ?
O9 O12W 2.787(11) 1_455 ?
O9 O14W 2.822(8) . ?
O9 O12W 2.949(11) . ?
O9 O11W 2.967(9) . ?
O9 O13W 3.097(10) . ?
O9 O10W 3.346(9) 2_455 ?
O9 O13W 3.475(11) 1_455 ?
O10W O5 2.847(9) 1_655 ?
O10W O5 2.982(9) 3 ?
O10W O11W 2.990(9) 1_655 ?
O10W O1 3.045(9) 3 ?
O10W O1 3.129(9) 3_655 ?
O10W O9 3.346(9) 2_445 ?
O10W O12W 3.381(10) 2_545 ?
O10W O4 3.395(9) 2_445 ?
O10W O6 3.507(9) 1_655 ?
O11W O2 2.745(11) 1_455 ?
O11W O14W 2.836(9) 2_345 ?
O11W O14W 2.903(9) . ?
O11W O10W 2.990(9) 1_455 ?
O11W O13W 3.085(12) . ?
O11W O13W 3.351(11) 1_455 ?
O11W P1 3.530(8) 1_455 ?
O12W O9 2.787(11) 1_655 ?
O12W O13W 3.110(11) . ?
O12W O1 3.129(9) 4_566 ?
O12W O14W 3.148(11) . ?
O12W O14W 3.224(11) 1_655 ?
O12W O4 3.351(9) 1_655 ?
O12W O10W 3.381(10) 2 ?
O12W P2 3.628(8) 1_655 ?
O13W O3 3.079(10) 1_655 ?
O13W O7 3.096(9) 2_445 ?
O13W O11W 3.351(11) 1_655 ?
O13W O14W 3.457(11) 2_445 ?
O14W O11W 2.836(9) 2_355 ?
O14W O2 3.123(12) 1_455 ?
O14W O7 3.128(9) 1_455 ?
O14W O12W 3.224(11) 1_455 ?
O14W O3 3.419(8) 2_355 ?
O14W O13W 3.457(11) 2_455 ?
